data_2204807
loop_
_publ_author_name
'Gao, Shan'
'Gu, Chang-Sheng'
'Huo, Li-Hua'
'Liu, Ji-Wei'
'Zhao, Jing-Gui'

_publ_section_title
;A two-dimensional coordination polymer containing copper(II):
 poly[[(1<i>H</i>-benzimidazole-\k<i>N</i>^3^)copper(II)]-\m~3~-3-carboxylatophenoxyacetato-\k^4^<i>O</i>,<i>O</i>':<i>O</i>'':<i>O</i>''']
;
_journal_issue 12
_journal_name_full 'Acta Crystallographica Section E'
_journal_page_first m1936
_journal_page_last m1938
_journal_paper_doi 10.1107/S1600536804030065
_journal_volume 60
_journal_year 2004
_chemical_formula_iupac '[Cu(C9 H6 O5) (C7 H6 N2)]'
_chemical_formula_moiety 'C16 H12 Cu N2 O5'
_chemical_formula_sum 'C16 H12 Cu N2 O5'
_chemical_formula_weight 375.83
_chemical_name_systematic
;poly[[(1H-benzimidazole-\kN^3^)copper(II)]-\m~3~-(3-carboxylatophenoxyacetato-
\k^4^O,O':O'':O''')]
;
_space_group_IT_number 43
_symmetry_cell_setting orthorhombic
_symmetry_space_group_name_Hall 'F 2 -2d'
_symmetry_space_group_name_H-M 'F d d 2'
_atom_sites_solution_hydrogens geom
_atom_sites_solution_primary direct
_atom_sites_solution_secondary difmap
_cell_angle_alpha 90
_cell_angle_beta 90
_cell_angle_gamma 90
_cell_formula_units_Z 16
_cell_length_a 29.0545(14)
_cell_length_b 42.7251(15)
_cell_length_c 4.7840(10)
_cell_measurement_reflns_used 11649
_cell_measurement_temperature 293(2)
_cell_measurement_theta_max 27.5
_cell_measurement_theta_min 3.4
_cell_volume 5938.6(13)
_computing_cell_refinement RAPID-AUTO
_computing_data_collection 'RAPID-AUTO (Rigaku Corporation, 1998)'
_computing_data_reduction 'CrystalStructure (Rigaku/MSC, 2002)'
_computing_molecular_graphics 'ORTEPII (Johnson, 1976)'
_computing_publication_material SHELXL97
_computing_structure_refinement 'SHELXL97 (Sheldrick, 1997)'
_computing_structure_solution 'SHELXS97 (Sheldrick, 1997)'
_diffrn_ambient_temperature 293(2)
_diffrn_detector_area_resol_mean 10
_diffrn_measured_fraction_theta_full 0.994
_diffrn_measured_fraction_theta_max 0.994
_diffrn_measurement_device_type 'Rigaku R-AXIS RAPID'
_diffrn_measurement_method '\w scan'
_diffrn_radiation_monochromator graphite
_diffrn_radiation_source 'fine-focus sealed tube'
_diffrn_radiation_type MoK\a
_diffrn_radiation_wavelength 0.71073
_diffrn_reflns_av_R_equivalents 0.053
_diffrn_reflns_av_sigmaI/netI 0.036
_diffrn_reflns_limit_h_max 37
_diffrn_reflns_limit_h_min -37
_diffrn_reflns_limit_k_max 54
_diffrn_reflns_limit_k_min -51
_diffrn_reflns_limit_l_max 5
_diffrn_reflns_limit_l_min -6
_diffrn_reflns_number 12860
_diffrn_reflns_theta_full 27.6
_diffrn_reflns_theta_max 27.6
_diffrn_reflns_theta_min 3.2
_diffrn_standards_decay_% 0
_diffrn_standards_interval_count 0
_diffrn_standards_interval_time 0
_diffrn_standards_number 0
_exptl_absorpt_coefficient_mu 1.502
_exptl_absorpt_correction_T_max 0.764
_exptl_absorpt_correction_T_min 0.644
_exptl_absorpt_correction_type multi-scan
_exptl_absorpt_process_details '(ABSCOR; Higashi, 1995)'
_exptl_crystal_colour Blue
_exptl_crystal_density_diffrn 1.681
_exptl_crystal_density_method 'not measured'
_exptl_crystal_description Prism
_exptl_crystal_F_000 3056
_exptl_crystal_size_max 0.37
_exptl_crystal_size_mid 0.25
_exptl_crystal_size_min 0.18
_refine_diff_density_max 0.49
_refine_diff_density_min -0.69
_refine_ls_abs_structure_details 'Flack (1983), 1386 Friedel pairs'
_refine_ls_abs_structure_Flack 0.013(18)
_refine_ls_extinction_method none
_refine_ls_goodness_of_fit_ref 1.03
_refine_ls_hydrogen_treatment constr
_refine_ls_matrix_type full
_refine_ls_number_parameters 217
_refine_ls_number_reflns 3313
_refine_ls_number_restraints 1
_refine_ls_restrained_S_all 1.03
_refine_ls_R_factor_all 0.052
_refine_ls_R_factor_gt 0.041
_refine_ls_shift/su_max 0.001
_refine_ls_shift/su_mean <0.001
_refine_ls_structure_factor_coef Fsqd
_refine_ls_weighting_details 'calc w=1/[\s^2^(Fo^2^)+(0.0602P)^2^+8.324P] where P=(Fo^2^+2Fc^2^)/3'
_refine_ls_weighting_scheme calc
_refine_ls_wR_factor_gt 0.095
_refine_ls_wR_factor_ref 0.102
_reflns_number_gt 2841
_reflns_number_total 3313
_reflns_threshold_expression I>2\s(I)
_cod_data_source_file tk6198.cif
_cod_data_source_block I
_cod_depositor_comments
;
The following automatic conversions were performed:
'_symmetry_cell_setting' value 'Orthorhombic' changed to 'orthorhombic'
according to '/home/saulius/struct/CIF-dictionaries/cif_core.dic'
dictionary named 'cif_core.dic' version 2.4.1 from
2010-06-29.

'_exptl_absorpt_correction_type' value 'Multi-scan' changed
to 'multi-scan' according to
'/home/saulius/struct/CIF-dictionaries/cif_core.dic' dictionary named
'cif_core.dic' version 2.4.1 from 2010-06-29.

Automatic conversion script
Id: cif_fix_enum 1527 2010-12-29 10:47:43Z saulius 

The following automatic conversions were performed:

'_symmetry_cell_setting' value 'Orthorhombic' changed to
'orthorhombic' according to
/home/saulius/struct/CIF-dictionaries/cif_core.dic dictionary named
'cif_core.dic' version 2.4.1 from
2010-06-29.

'_exptl_absorpt_correction_type' value 'Multi-scan'
changed to 'multi-scan' according to
/home/saulius/struct/CIF-dictionaries/cif_core.dic dictionary named
'cif_core.dic' version 2.4.1 from 2010-06-29.

Automatic conversion script
Id: cif_fix_values 1715 2011-07-08 13:25:40Z adriana 
;
_cod_original_cell_volume 5938.7(13)
_cod_database_code 2204807
_cod_database_fobs_code 2204807

loop_
_symmetry_equiv_pos_as_xyz
'x, y, z'
'-x, -y, z'
'x+1/4, -y+1/4, z+1/4'
'-x+1/4, y+1/4, z+1/4'
'x, y+1/2, z+1/2'
'-x, -y+1/2, z+1/2'
'x+1/4, -y+3/4, z+3/4'
'-x+1/4, y+3/4, z+3/4'
'x+1/2, y, z+1/2'
'-x+1/2, -y, z+1/2'
'x+3/4, -y+1/4, z+3/4'
'-x+3/4, y+1/4, z+3/4'
'x+1/2, y+1/2, z'
'-x+1/2, -y+1/2, z'
'x+3/4, -y+3/4, z+1/4'
'-x+3/4, y+3/4, z+1/4'

loop_
_atom_site_label
_atom_site_fract_x
_atom_site_fract_y
_atom_site_fract_z
_atom_site_U_iso_or_equiv
_atom_site_adp_type
_atom_site_calc_flag
_atom_site_refinement_flags
_atom_site_occupancy
_atom_site_type_symbol
Cu1 0.478707(14) 0.102659(10) 0.80838(11) 0.03642(13) Uani d . 1 Cu
N1 0.54201(10) 0.09679(7) 0.6743(7) 0.0374(7) Uani d . 1 N
N2 0.61404(10) 0.10900(8) 0.5795(8) 0.0452(8) Uani d . 1 N
O1 0.46098(9) 0.12506(7) 0.3872(6) 0.0436(6) Uani d . 1 O
O2 0.49333(9) 0.14170(7) -0.0055(5) 0.0421(7) Uani d . 1 O
O3 0.49748(9) 0.20063(6) 0.1931(7) 0.0448(7) Uani d . 1 O
O4 0.65983(9) 0.15110(6) 0.1346(6) 0.0434(7) Uani d . 1 O
O5 0.70130(9) 0.18858(7) -0.0329(7) 0.0517(8) Uani d . 1 O
C1 0.57664(12) 0.11512(10) 0.7325(9) 0.0419(9) Uani d . 1 C
C2 0.60365(12) 0.08447(9) 0.4038(8) 0.0402(9) Uani d . 1 C
C3 0.62893(15) 0.06884(11) 0.2028(10) 0.0519(11) Uani d . 1 C
C4 0.60752(15) 0.04489(11) 0.0662(11) 0.0568(11) Uani d . 1 C
C5 0.56219(17) 0.03687(11) 0.1258(10) 0.0586(12) Uani d . 1 C
C6 0.53637(14) 0.05244(10) 0.3234(11) 0.0504(10) Uani d . 1 C
C7 0.55780(12) 0.07673(9) 0.4633(8) 0.0379(8) Uani d . 1 C
C8 0.48118(11) 0.14480(9) 0.2473(8) 0.0335(9) Uani d . 1 C
C9 0.49085(13) 0.17598(9) 0.3852(8) 0.0410(9) Uani d . 1 C
C10 0.53981(12) 0.20586(8) 0.0774(9) 0.0364(7) Uani d . 1 C
C11 0.54136(14) 0.23123(9) -0.1035(9) 0.0439(9) Uani d . 1 C
C12 0.58188(15) 0.23949(10) -0.2315(11) 0.0519(11) Uani d . 1 C
C13 0.62186(13) 0.22275(9) -0.1832(11) 0.0481(9) Uani d . 1 C
C14 0.62033(12) 0.19735(8) -0.0054(8) 0.0373(9) Uani d . 1 C
C15 0.57900(12) 0.18855(8) 0.1247(8) 0.0355(8) Uani d . 1 C
C16 0.66222(12) 0.17833(8) 0.0374(9) 0.0380(8) Uani d . 1 C
H1 0.5754 0.1308 0.8667 0.050 Uiso calc R 1 H
H3 0.6592 0.0744 0.1625 0.062 Uiso calc R 1 H
H4 0.6235 0.0337 -0.0694 0.068 Uiso calc R 1 H
H5 0.5488 0.0204 0.0286 0.070 Uiso calc R 1 H
H6 0.5060 0.0469 0.3607 0.061 Uiso calc R 1 H
H9A 0.4653 0.1812 0.5070 0.049 Uiso calc R 1 H
H9B 0.5182 0.1740 0.5005 0.049 Uiso calc R 1 H
H11 0.5148 0.2427 -0.1382 0.053 Uiso calc R 1 H
H12 0.5824 0.2565 -0.3523 0.062 Uiso calc R 1 H
H13 0.6493 0.2285 -0.2690 0.058 Uiso calc R 1 H
H15 0.5781 0.1712 0.2417 0.043 Uiso calc R 1 H
H17 0.6400 0.1187 0.5891 0.054 Uiso calc R 1 H

loop_
_atom_site_aniso_label
_atom_site_aniso_U_11
_atom_site_aniso_U_22
_atom_site_aniso_U_33
_atom_site_aniso_U_12
_atom_site_aniso_U_13
_atom_site_aniso_U_23
Cu1 0.02450(18) 0.0415(2) 0.0432(2) -0.00406(18) 0.00592(18) -0.0021(2)
N1 0.0244(14) 0.0429(17) 0.0447(18) 0.0003(12) 0.0046(13) -0.0033(15)
N2 0.0246(14) 0.0536(18) 0.057(2) -0.0036(12) 0.0045(14) -0.0023(19)
O1 0.0374(14) 0.0515(16) 0.0417(15) -0.0078(12) -0.0041(11) 0.0088(13)
O2 0.0351(13) 0.0497(15) 0.0417(17) -0.0087(12) 0.0105(11) -0.0046(13)
O3 0.0321(13) 0.0387(14) 0.0636(18) 0.0077(11) 0.0082(12) 0.0023(13)
O4 0.0312(13) 0.0428(15) 0.056(2) 0.0064(11) 0.0089(11) 0.0101(14)
O5 0.0298(13) 0.0467(15) 0.079(2) 0.0013(11) 0.0099(13) 0.0073(15)
C1 0.0260(17) 0.048(2) 0.052(3) -0.0005(15) 0.0026(15) -0.0044(18)
C2 0.0262(17) 0.049(2) 0.045(2) 0.0031(15) 0.0001(15) 0.0067(18)
C3 0.037(2) 0.063(3) 0.055(3) 0.0116(19) 0.0094(17) 0.002(2)
C4 0.055(3) 0.067(3) 0.048(2) 0.019(2) 0.008(2) -0.004(3)
C5 0.063(3) 0.056(3) 0.057(3) 0.004(2) -0.003(2) -0.014(2)
C6 0.0386(19) 0.056(2) 0.056(3) -0.0008(17) 0.001(2) -0.003(2)
C7 0.0298(17) 0.0432(19) 0.041(2) 0.0063(15) 0.0017(14) 0.0017(16)
C8 0.0181(14) 0.0436(19) 0.039(2) -0.0007(13) 0.0007(14) 0.0048(15)
C9 0.0369(19) 0.043(2) 0.044(2) -0.0020(15) 0.0103(15) -0.0058(18)
C10 0.0317(16) 0.0365(17) 0.0409(19) -0.0003(13) 0.0031(16) -0.0061(18)
C11 0.040(2) 0.0382(19) 0.053(2) 0.0127(16) -0.0037(17) 0.0018(18)
C12 0.053(2) 0.044(2) 0.058(3) 0.0048(18) 0.004(2) 0.018(2)
C13 0.0380(19) 0.045(2) 0.061(2) 0.0019(16) 0.012(2) 0.008(2)
C14 0.0308(17) 0.0342(18) 0.047(2) 0.0037(14) -0.0004(15) -0.0007(17)
C15 0.0311(17) 0.0327(17) 0.043(2) 0.0026(13) 0.0005(14) 0.0016(16)
C16 0.0291(16) 0.0418(19) 0.0431(19) 0.0017(14) 0.0027(16) -0.002(2)

loop_
_atom_type_symbol
_atom_type_description
_atom_type_scat_dispersion_real
_atom_type_scat_dispersion_imag
_atom_type_scat_source
C C 0.0033 0.0016 'International Tables Vol C Tables 4.2.6.8 and 6.1.1.4'
H H 0.0000 0.0000 'International Tables Vol C Tables 4.2.6.8 and 6.1.1.4'
N N 0.0061 0.0033 'International Tables Vol C Tables 4.2.6.8 and 6.1.1.4'
O O 0.0106 0.0060 'International Tables Vol C Tables 4.2.6.8 and 6.1.1.4'
Cu Cu 0.3201 1.2651 'International Tables Vol C Tables 4.2.6.8 and 6.1.1.4'

loop_
_geom_angle_atom_site_label_1
_geom_angle_atom_site_label_2
_geom_angle_atom_site_label_3
_geom_angle_site_symmetry_1
_geom_angle_site_symmetry_3
_geom_angle
_geom_angle_publ_flag
N1 Cu1 O1 . . 88.66(13) yes
N1 Cu1 O4 . 11_455 165.18(12) yes
N1 Cu1 O5 . 11_455 100.99(12) yes
O2 Cu1 N1 1_556 . 93.14(12) yes
O2 Cu1 O1 1_556 . 95.38(11) yes
O2 Cu1 O4 1_556 11_455 101.58(11) yes
O2 Cu1 O5 1_556 11_455 162.63(12) yes
O4 Cu1 O1 11_455 . 88.25(11) yes
O5 Cu1 O1 11_455 . 95.00(12) yes
O5 Cu1 O4 11_455 11_455 64.87(11) yes
N1 Cu1 C16 . 11_455 133.28(13) no
N1 C1 N2 . . 113.1(4) no
N1 C1 H1 . . 123.4 no
N2 C1 H1 . . 123.4 no
N2 C2 C3 . . 132.5(4) no
N2 C2 C7 . . 105.3(3) no
N1 C7 C2 . . 108.3(3) no
O1 Cu1 C16 . 11_455 90.74(12) no
O1 C8 O2 . . 125.6(4) no
O1 C8 C9 . . 117.2(3) no
O2 Cu1 C16 1_556 11_455 133.35(12) no
O2 C8 C9 . . 117.2(3) no
O3 C9 C8 . . 113.5(3) no
O3 C9 H9A . . 108.9 no
O3 C9 H9B . . 108.9 no
O3 C10 C15 . . 126.1(4) no
O3 C10 C11 . . 114.2(3) no
O4 Cu1 C16 11_455 11_455 32.32(11) no
O4 C16 Cu1 . 3_554 60.39(18) no
O4 C16 O5 . . 118.0(3) no
O4 C16 C14 . . 121.1(3) no
O5 Cu1 C16 11_455 11_455 32.59(11) no
O5 C16 Cu1 . 3_554 57.74(18) no
O5 C16 C14 . . 120.9(3) no
C1 N1 C7 . . 105.6(3) no
C1 N1 Cu1 . . 125.1(3) no
C7 N1 Cu1 . . 128.3(2) no
C1 N2 C2 . . 107.8(3) no
C1 N2 H17 . . 126.1 no
C2 N2 H17 . . 126.1 no
C2 C3 H3 . . 121.5 no
C3 C2 C7 . . 122.2(4) no
C3 C4 C5 . . 121.2(4) no
C3 C4 H4 . . 119.4 no
C4 C3 C2 . . 117.0(4) no
C4 C3 H3 . . 121.5 no
C4 C5 H5 . . 118.8 no
C5 C4 H4 . . 119.4 no
C5 C6 C7 . . 116.7(4) no
C5 C6 H6 . . 121.7 no
C6 C5 C4 . . 122.5(4) no
C6 C5 H5 . . 118.8 no
C6 C7 N1 . . 131.3(4) no
C6 C7 C2 . . 120.4(4) no
C7 C6 H6 . . 121.7 no
C8 O1 Cu1 . . 131.3(2) no
C8 O2 Cu1 . 1_554 117.9(3) no
C8 C9 H9A . . 108.9 no
C8 C9 H9B . . 108.9 no
C10 O3 C9 . . 120.6(3) no
C10 C11 H11 . . 119.8 no
C10 C15 C14 . . 119.4(3) no
C10 C15 H15 . . 120.3 no
C11 C12 C13 . . 120.8(4) no
C11 C12 H12 . . 119.6 no
C12 C11 C10 . . 120.5(4) no
C12 C11 H11 . . 119.8 no
C12 C13 H13 . . 120.6 no
C13 C12 H12 . . 119.6 no
C13 C14 C15 . . 120.8(3) no
C13 C14 C16 . . 119.4(3) no
C14 C13 C12 . . 118.9(4) no
C14 C13 H13 . . 120.6 no
C14 C15 H15 . . 120.3 no
C14 C16 Cu1 . 3_554 174.5(3) no
C15 C10 C11 . . 119.7(3) no
C15 C14 C16 . . 119.7(3) no
C16 O4 Cu1 . 3_554 87.3(2) no
C16 O5 Cu1 . 3_554 89.7(2) no
H9A C9 H9B . . 107.7 no

loop_
_geom_bond_atom_site_label_1
_geom_bond_atom_site_label_2
_geom_bond_site_symmetry_2
_geom_bond_distance
_geom_bond_publ_flag
Cu1 N1 . 1.964(3) yes
Cu1 O1 . 2.289(3) yes
Cu1 O2 1_556 1.938(3) yes
Cu1 O4 11_455 2.040(3) yes
Cu1 O5 11_455 1.982(3) yes
O1 C8 . 1.226(4) yes
O2 C8 . 1.267(4) yes
O4 C16 . 1.255(4) yes
O5 C16 . 1.263(4) yes
Cu1 C16 11_455 2.344(3) no
N1 C1 . 1.305(5) no
N1 C7 . 1.401(5) no
N2 C1 . 1.336(5) no
N2 C2 . 1.377(5) no
N2 H17 . 0.8600 no
O2 Cu1 1_554 1.938(3) no
O3 C9 . 1.411(5) no
O3 C10 . 1.367(4) no
O4 Cu1 3_554 2.040(3) no
O5 Cu1 3_554 1.982(3) no
C1 H1 . 0.9300 no
C2 C3 . 1.382(6) no
C2 C7 . 1.402(5) no
C3 C4 . 1.364(7) no
C3 H3 . 0.9300 no
C4 C5 . 1.391(6) no
C4 H4 . 0.9300 no
C5 C6 . 1.378(7) no
C5 H5 . 0.9300 no
C6 C7 . 1.383(6) no
C6 H6 . 0.9300 no
C8 C9 . 1.513(5) no
C9 H9A . 0.9700 no
C9 H9B . 0.9700 no
C10 C11 . 1.388(6) no
C10 C15 . 1.377(5) no
C11 C12 . 1.373(6) no
C11 H11 . 0.9300 no
C12 C13 . 1.383(6) no
C12 H12 . 0.9300 no
C13 C14 . 1.380(6) no
C13 H13 . 0.9300 no
C14 C15 . 1.404(5) no
C14 C16 . 1.478(5) no
C15 H15 . 0.9300 no
C16 Cu1 3_554 2.344(3) no

loop_
_geom_hbond_atom_site_label_D
_geom_hbond_atom_site_label_H
_geom_hbond_atom_site_label_A
_geom_hbond_site_symmetry_A
_geom_hbond_distance_DH
_geom_hbond_distance_HA
_geom_hbond_distance_DA
_geom_hbond_angle_DHA
_geom_hbond_publ_flag
N2 H17 O1 3 0.86 2.09 2.911(4) 159 yes
N2 H17 O4 . 0.86 2.64 3.088(5) 114 yes

loop_
_geom_torsion_atom_site_label_1
_geom_torsion_atom_site_label_2
_geom_torsion_atom_site_label_3
_geom_torsion_atom_site_label_4
_geom_torsion_site_symmetry_1
_geom_torsion
_geom_torsion_publ_flag
Cu1 N1 C1 N2 . -169.6(3) no
Cu1 N1 C7 C2 . 169.2(3) no
Cu1 N1 C7 C6 . -11.8(6) no
Cu1 O1 C8 O2 . 124.9(3) no
Cu1 O1 C8 C9 . -57.5(5) no
Cu1 O2 C8 O1 1_554 0.4(5) no
Cu1 O2 C8 C9 1_554 -177.2(2) no
Cu1 O4 C16 O5 3_554 -3.5(4) no
Cu1 O4 C16 C14 3_554 173.8(4) no
Cu1 O5 C16 O4 3_554 3.6(4) no
Cu1 O5 C16 C14 3_554 -173.7(4) no
N1 Cu1 O1 C8 . -45.8(3) no
N2 C2 C3 C4 . 179.4(5) no
N2 C2 C7 N1 . -0.2(4) no
N2 C2 C7 C6 . -179.4(4) no
O1 Cu1 N1 C1 . 98.7(4) no
O1 Cu1 N1 C7 . -68.3(3) no
O1 C8 C9 O3 . -157.2(3) no
O2 Cu1 N1 C1 1_556 3.4(4) no
O2 Cu1 N1 C7 1_556 -163.6(3) no
O2 Cu1 O1 C8 1_556 47.2(3) no
O2 C8 C9 O3 . 20.6(5) no
O3 C10 C11 C12 . 179.0(4) no
O3 C10 C15 C14 . -178.5(4) no
O4 Cu1 N1 C1 11_455 176.7(4) no
O4 Cu1 N1 C7 11_455 9.7(8) no
O4 Cu1 O1 C8 11_455 148.7(3) no
O5 Cu1 N1 C1 11_455 -166.4(3) no
O5 Cu1 N1 C7 11_455 26.5(4) no
O5 Cu1 O1 C8 11_455 -146.7(3) no
C1 N1 C7 C2 . 0.2(4) no
C1 N1 C7 C6 . 179.2(5) no
C1 N2 C2 C3 . 179.6(4) no
C1 N2 C2 C7 . 0.2(5) no
C2 N2 C1 N1 . 0.0(5) no
C2 C3 C4 C5 . 0.5(7) no
C3 C2 C7 N1 . -179.8(4) no
C3 C2 C7 C6 . 1.1(6) no
C3 C4 C5 C6 . 0.2(8) no
C4 C5 C6 C7 . -0.3(7) no
C5 C6 C7 N1 . -179.3(4) no
C5 C6 C7 C2 . -0.3(6) no
C7 N1 C1 N2 . -0.1(5) no
C7 C2 C3 C4 . -1.1(6) no
C9 O3 C10 C15 . 1.4(6) no
C9 O3 C10 C11 . -178.8(3) no
C10 O3 C9 C8 . -85.0(4) no
C10 C11 C12 C13 . 0.0(7) no
C11 C10 C15 C14 . 1.7(6) no
C11 C12 C13 C14 . 0.6(7) no
C12 C13 C14 C15 . 0.0(7) no
C12 C13 C14 C16 . 177.0(4) no
C13 C14 C15 C10 . -1.1(6) no
C13 C14 C16 O4 . -161.2(4) no
C13 C14 C16 O5 . 16.1(6) no
C15 C10 C11 C12 . -1.1(6) no
C15 C14 C16 O4 . 15.9(6) no
C15 C14 C16 O5 . -166.9(4) no
C16 Cu1 N1 C1 11_455 -171.5(3) no
C16 Cu1 N1 C7 11_455 21.5(4) no
C16 Cu1 O1 C8 11_455 -179.1(4) no
C16 C14 C15 C10 . -178.1(4) no
